data_1530176
loop_
_publ_author_name
'Klevtsova, R.F.'
'Klevtsov, P.V.'

_publ_section_title
;
 Crystal structure of the double molybdate K2 Ni (Mo O4)2
;
_journal_name_full Kristallografiya
_journal_page_first 261
_journal_page_last 265
_journal_volume 23
_journal_year 1978
_chemical_formula_sum 'K2 Mo2 Ni O8'
_chemical_name_systematic 'K2 Ni (Mo O4)2'
_space_group_IT_number 64
_symmetry_space_group_name_Hall '-C 2ac 2'
_symmetry_space_group_name_H-M 'C m c a'
_cell_angle_alpha 90
_cell_angle_beta 90
_cell_angle_gamma 90
_cell_formula_units_Z 8
_cell_length_a 8.469
_cell_length_b 19.035
_cell_length_c 10.84
_cell_volume 1747.488
_citation_journal_id_ASTM KRISAJ
_cod_data_source_file Klevtsova_KRISAJ_1978_309.cif
_cod_data_source_block K2Mo2Ni1O8
_cod_original_formula_sum 'K2 Mo2 Ni1 O8'
_cod_database_code 1530176

loop_
_symmetry_equiv_pos_as_xyz
x,y,z
-x+1/2,-y,z+1/2
x,-y,-z
-x+1/2,y,-z+1/2
-x,-y,-z
x-1/2,y,-z-1/2
-x,y,z
x-1/2,-y,z-1/2
x+1/2,y+1/2,z
-x+1,-y+1/2,z+1/2
x+1/2,-y+1/2,-z
-x+1,y+1/2,-z+1/2
-x+1/2,-y+1/2,-z
x,y+1/2,-z-1/2
-x+1/2,y+1/2,z
x,-y+1/2,z-1/2

loop_
_atom_site_label
_atom_site_type_symbol
_atom_site_fract_x
_atom_site_fract_y
_atom_site_fract_z
_atom_site_occupancy
_atom_site_U_iso_or_equiv
Ni1 Ni+2 0.1784 0 0 1 0.0
K2 K+1 0 0.3686 0.0685 1 0.0
O5 O-2 0 0.3152 0.31 1 0.0
O1 O-2 0.5 0.4987 0.1265 1 0.0
O3 O-2 0.3378 0.4989 0.364 1 0.0
Mo2 Mo+6 0 0.343 0.4644 1 0.0
O6 O-2 0.1748 0.3904 0.5003 1 0.0
K1 K+1 0.25 0.2131 0.25 1 0.0
O2 O-2 0.5 0.6229 0.292 1 0.0
Mo1 Mo+6 0.5 0.5315 0.2834 1 0.0
O4 O-2 0 0.2671 0.5572 1 0.0
